data_4326875
loop_
_publ_author_name
'Magdalena Marszalek'
'Zhaofu Fei'
'Dun-Ru Zhu'
'Rosario Scopelliti'
'Paul J. Dyson'
'Shaik Mohammed Zakeeruddin'
'Michael Gr\"atzel'

_publ_contact_author_address
;
Laboratory of Organometallic and Medicinal Chemistry (LCOM)
Institute of Chemistry and Chemical Engineering (ISIC)
Swiss Federal Institute of Technology (EPFL)
CH-1015 Lausanne
Switzerland
;
_publ_contact_author_email paul.dyson@epfl.ch
_publ_contact_author_fax '(+)41 21 693 98 85'
_publ_contact_author_name 'Paul Dyson'
_publ_contact_author_phone '(+)41 21 693 98 54'
_publ_section_title
;
 Application of Ionic Liquids Containing Tricyanomethanide [C(CN)3]- or
 Tetracyanoborate [B(CN)4]- Anions in Dye-Sensitized Solar Cells
;
_journal_name_full 'Inorganic Chemistry'
_journal_page_first 11561
_journal_page_last 11567
_journal_paper_doi 10.1021/ic201513m
_journal_volume 50
_journal_year 2011
_chemical_formula_moiety 'C9 H22 N, C4 B N4  '
_chemical_formula_sum 'C13 H22 B N5'
_chemical_formula_weight 259.17
_chemical_name_systematic
; 
 ? 
;
_space_group_IT_number 113
_symmetry_cell_setting tetragonal
_symmetry_space_group_name_Hall 'P -4 2ab'
_symmetry_space_group_name_H-M 'P -4 21 m'
_atom_sites_solution_hydrogens geom
_atom_sites_solution_primary direct
_atom_sites_solution_secondary difmap
_audit_creation_method SHELXL-97
_cell_angle_alpha 90.00
_cell_angle_beta 90.00
_cell_angle_gamma 90.00
_cell_formula_units_Z 2
_cell_length_a 11.9402(9)
_cell_length_b 11.9402(9)
_cell_length_c 5.5735(11)
_cell_measurement_reflns_used 2920
_cell_measurement_temperature 140(2)
_cell_measurement_theta_max 27.2520
_cell_measurement_theta_min 3.3823
_cell_volume 794.60(18)
_computing_cell_refinement 'Oxford Diffraction CrysAlis RED'
_computing_data_collection 'Oxford Diffraction CrysAlis CCD'
_computing_data_reduction 'Oxford Diffraction CrysAlis RED'
_computing_molecular_graphics 'Crystal Impact DIAMOND'
_computing_publication_material 'Bruker SHELXTL'
_computing_structure_refinement 'SHELXL-97 (Sheldrick, 1997)'
_computing_structure_solution 'SHELXS-97 (Sheldrick, 1990)'
_diffrn_ambient_temperature 140(2)
_diffrn_measured_fraction_theta_full 0.998
_diffrn_measured_fraction_theta_max 0.998
_diffrn_measurement_device_type 'Oxford Diffraction KM4/Sapphire CCD'
_diffrn_measurement_method '\w and \p scans'
_diffrn_radiation_monochromator graphite
_diffrn_radiation_source 'fine-focus sealed tube'
_diffrn_radiation_type MoK\a
_diffrn_radiation_wavelength 0.71073
_diffrn_reflns_av_R_equivalents 0.0447
_diffrn_reflns_av_sigmaI/netI 0.0219
_diffrn_reflns_limit_h_max 14
_diffrn_reflns_limit_h_min -14
_diffrn_reflns_limit_k_max 14
_diffrn_reflns_limit_k_min -14
_diffrn_reflns_limit_l_max 6
_diffrn_reflns_limit_l_min -6
_diffrn_reflns_number 6902
_diffrn_reflns_theta_full 25.98
_diffrn_reflns_theta_max 25.98
_diffrn_reflns_theta_min 3.41
_exptl_absorpt_coefficient_mu 0.067
_exptl_absorpt_correction_T_max 0.9926
_exptl_absorpt_correction_T_min 0.9847
_exptl_absorpt_correction_type multi-scan
_exptl_absorpt_process_details 'Absorption correction given as multi-scan'
_exptl_crystal_colour colourless
_exptl_crystal_density_diffrn 1.083
_exptl_crystal_description prism
_exptl_crystal_F_000 280
_exptl_crystal_size_max 0.23
_exptl_crystal_size_mid 0.20
_exptl_crystal_size_min 0.11
_refine_diff_density_max 0.141
_refine_diff_density_min -0.107
_refine_diff_density_rms 0.029
_refine_ls_abs_structure_details 'Flack H D (1983), Acta Cryst. A39, 876-881'
_refine_ls_abs_structure_Flack -1(6)
_refine_ls_extinction_method none
_refine_ls_goodness_of_fit_ref 1.095
_refine_ls_hydrogen_treatment constr
_refine_ls_matrix_type full
_refine_ls_number_parameters 53
_refine_ls_number_reflns 833
_refine_ls_number_restraints 0
_refine_ls_restrained_S_all 1.095
_refine_ls_R_factor_all 0.0583
_refine_ls_R_factor_gt 0.0494
_refine_ls_shift/su_max 0.000
_refine_ls_shift/su_mean 0.000
_refine_ls_structure_factor_coef Fsqd
_refine_ls_weighting_details 'calc w=1/[\s^2^(Fo^2^)+(0.0600P)^2^+0.0904P] where P=(Fo^2^+2Fc^2^)/3'
_refine_ls_weighting_scheme calc
_refine_ls_wR_factor_gt 0.1142
_refine_ls_wR_factor_ref 0.1175
_reflns_number_gt 709
_reflns_number_total 833
_reflns_threshold_expression >2sigma(I)
_cod_data_source_file ic201513m_si_001_1.cif
_cod_data_source_block 4b
_cod_depositor_comments
;
The following automatic conversions were performed:

'_symmetry_cell_setting' value 'tetragonal ' changed to 'tetragonal'
according to the built-in table from CIF Core dictionary named
'cif_core.dic' version 2.4.1 from 2010-06-29.

Automatic conversion script
Id: cif_fix_values 1715 2011-07-08 13:25:40Z adriana 
;
_cod_original_sg_symbol_Hall 'P -4 2ab '
_cod_database_code 4326875

loop_
_symmetry_equiv_pos_as_xyz
'x, y, z'
'-x, -y, z'
'y, -x, -z'
'-y, x, -z'
'-x+1/2, y+1/2, -z'
'x+1/2, -y+1/2, -z'
'-y+1/2, -x+1/2, z'
'y+1/2, x+1/2, z'

loop_
_atom_site_label
_atom_site_type_symbol
_atom_site_fract_x
_atom_site_fract_y
_atom_site_fract_z
_atom_site_U_iso_or_equiv
_atom_site_adp_type
_atom_site_occupancy
_atom_site_symmetry_multiplicity
_atom_site_calc_flag
_atom_site_refinement_flags
N1 N 0.0000 0.5000 0.2787(4) 0.0344(6) Uani 1 4 d S
C1 C -0.07229(14) 0.42771(14) 0.1169(4) 0.0351(6) Uani 1 2 d S
H1A H -0.1169 0.4776 0.0121 0.042 Uiso 0.50 1 calc PR
H1B H -0.0224 0.3831 0.0121 0.042 Uiso 0.50 1 calc PR
C2 C -0.15181(16) 0.34819(16) 0.2430(6) 0.0500(7) Uani 1 2 d S
H2A H -0.1086 0.2965 0.3465 0.060 Uiso 0.50 1 calc PR
H2B H -0.2035 0.3914 0.3465 0.060 Uiso 0.50 1 calc PR
C3 C 0.15114(17) 0.34886(17) 0.3110(6) 0.0574(9) Uani 1 2 d S
H3A H 0.1923 0.3036 0.4282 0.086 Uiso 1 2 calc SR
H3B H 0.2042 0.3925 0.2150 0.086 Uiso 0.50 1 calc PR
H3C H 0.1078 0.2996 0.2054 0.086 Uiso 0.50 1 calc PR
C4 C 0.07231(14) 0.42769(14) 0.4416(5) 0.0465(7) Uani 1 2 d S
H4A H 0.1172 0.4774 0.5463 0.056 Uiso 0.50 1 calc PR
H4B H 0.0226 0.3828 0.5463 0.056 Uiso 0.50 1 calc PR
C5 C -0.2101(3) 0.2899(3) 0.0859(10) 0.0500(7) Uani 0.50 2 d SP
H5A H -0.2472 0.2273 0.1674 0.075 Uiso 0.25 1 calc PR
H5B H -0.1599 0.2607 -0.0383 0.075 Uiso 0.25 1 calc PR
H5C H -0.2667 0.3382 0.0117 0.075 Uiso 0.25 1 calc PR
C6 C 0.50507(17) 0.39048(14) 0.3368(3) 0.0420(5) Uani 1 1 d .
B1 B 0.5000 0.5000 0.5000 0.0357(8) Uani 1 4 d S
N2 N 0.50829(17) 0.31022(14) 0.2253(3) 0.0625(6) Uani 1 1 d .

loop_
_atom_site_aniso_label
_atom_site_aniso_U_11
_atom_site_aniso_U_22
_atom_site_aniso_U_33
_atom_site_aniso_U_23
_atom_site_aniso_U_13
_atom_site_aniso_U_12
N1 0.0398(9) 0.0398(9) 0.0236(13) 0.000 0.000 0.0023(16)
C1 0.0373(8) 0.0373(8) 0.0306(12) 0.0003(8) 0.0003(8) 0.0064(10)
C2 0.0481(10) 0.0481(10) 0.0539(16) 0.0057(8) 0.0057(8) -0.0028(12)
C3 0.0579(12) 0.0579(12) 0.0563(19) 0.0072(9) -0.0072(9) 0.0243(15)
C4 0.0538(10) 0.0538(10) 0.0319(13) 0.0086(8) -0.0086(8) 0.0109(13)
C5 0.0481(10) 0.0481(10) 0.0539(16) 0.0057(8) 0.0057(8) -0.0028(12)
C6 0.0416(9) 0.0316(9) 0.0527(10) 0.0056(8) 0.0011(11) 0.0014(10)
B1 0.0284(10) 0.0284(10) 0.050(2) 0.000 0.000 0.000
N2 0.0838(13) 0.0341(8) 0.0696(12) -0.0079(8) -0.0015(13) 0.0004(11)

loop_
_atom_type_symbol
_atom_type_description
_atom_type_scat_dispersion_real
_atom_type_scat_dispersion_imag
_atom_type_scat_source
C C 0.0033 0.0016 'International Tables Vol C Tables 4.2.6.8 and 6.1.1.4'
H H 0.0000 0.0000 'International Tables Vol C Tables 4.2.6.8 and 6.1.1.4'
B B 0.0013 0.0007 'International Tables Vol C Tables 4.2.6.8 and 6.1.1.4'
N N 0.0061 0.0033 'International Tables Vol C Tables 4.2.6.8 and 6.1.1.4'

loop_
_geom_angle_atom_site_label_1
_geom_angle_atom_site_label_2
_geom_angle_atom_site_label_3
_geom_angle
_geom_angle_site_symmetry_1
_geom_angle_site_symmetry_3
C1 N1 C1 107.1(2) . 2_565
C1 N1 C4 110.76(7) . 2_565
C1 N1 C4 110.76(7) 2_565 2_565
C1 N1 C4 110.76(7) . .
C1 N1 C4 110.76(7) 2_565 .
C4 N1 C4 106.7(2) 2_565 .
C2 C1 N1 115.93(18) . .
C2 C1 H1A 108.3 . .
N1 C1 H1A 108.3 . .
C2 C1 H1B 108.3 . .
N1 C1 H1B 108.3 . .
H1A C1 H1B 107.4 . .
C5 C2 C1 110.7(3) . .
C5 C2 H2A 109.5 . .
C1 C2 H2A 109.5 . .
C5 C2 H2B 109.5 . .
C1 C2 H2B 109.5 . .
H2A C2 H2B 108.1 . .
C4 C3 H3A 109.5 . .
C4 C3 H3B 109.5 . .
H3A C3 H3B 109.5 . .
C4 C3 H3C 109.5 . .
H3A C3 H3C 109.5 . .
H3B C3 H3C 109.5 . .
C3 C4 N1 114.7(2) . .
C3 C4 H4A 108.6 . .
N1 C4 H4A 108.6 . .
C3 C4 H4B 108.6 . .
N1 C4 H4B 108.6 . .
H4A C4 H4B 107.6 . .
C2 C5 H5A 109.5 . .
C2 C5 H5B 109.5 . .
H5A C5 H5B 109.5 . .
C2 C5 H5C 109.5 . .
H5A C5 H5C 109.5 . .
H5B C5 H5C 109.5 . .
N2 C6 B1 178.13(17) . .
C6 B1 C6 109.00(6) 3_566 .
C6 B1 C6 109.00(6) 3_566 2_665
C6 B1 C6 110.41(12) . 2_665
C6 B1 C6 110.41(12) 3_566 4_656
C6 B1 C6 109.00(6) . 4_656
C6 B1 C6 109.00(6) 2_665 4_656

loop_
_geom_bond_atom_site_label_1
_geom_bond_atom_site_label_2
_geom_bond_distance
_geom_bond_site_symmetry_2
N1 C1 1.518(3) .
N1 C1 1.518(3) 2_565
N1 C4 1.522(3) 2_565
N1 C4 1.522(3) .
C1 C2 1.515(3) .
C1 H1A 0.9900 .
C1 H1B 0.9900 .
C2 C5 1.318(6) .
C2 H2A 0.9900 .
C2 H2B 0.9900 .
C3 C4 1.517(4) .
C3 H3A 0.9800 .
C3 H3B 0.9800 .
C3 H3C 0.9800 .
C4 H4A 0.9900 .
C4 H4B 0.9900 .
C5 H5A 0.9800 .
C5 H5B 0.9800 .
C5 H5C 0.9800 .
C6 N2 1.143(2) .
C6 B1 1.5941(18) .
B1 C6 1.5941(18) 3_566
B1 C6 1.5941(18) 2_665
B1 C6 1.5941(18) 4_656
